data_4085349
loop_
_publ_author_name
'Karmel, Isabell S. R.'
'Fridman, Natalia'
'Eisen, Moris S.'

_publ_section_title
;
 Actinide Amidinate Complexes with a Dimethylamine Side Arm: Synthesis,
 Structural Characterization, and Reactivity
;
_journal_issue 3
_journal_name_full Organometallics
_journal_page_first 636
_journal_paper_doi 10.1021/om501179e
_journal_volume 34
_journal_year 2015
_chemical_formula_moiety '2(C30 H52 Cl2 N6 Si2 Th), C7 H7'
_chemical_formula_sum 'C67 H111 Cl4 N12 Si4 Th2'
_chemical_formula_weight 1802.92
_chemical_name_common moris352
_chemical_name_systematic
; 
 ? 
;
_space_group_IT_number 2
_symmetry_cell_setting triclinic
_symmetry_space_group_name_Hall '-P 1'
_symmetry_space_group_name_H-M 'P -1'
_atom_sites_solution_hydrogens geom
_atom_sites_solution_primary direct
_atom_sites_solution_secondary difmap
_audit_creation_method SHELXL-97
_cell_angle_alpha 96.0730(12)
_cell_angle_beta 91.9680(12)
_cell_angle_gamma 96.1940(17)
_cell_formula_units_Z 1
_cell_length_a 9.1270(2)
_cell_length_b 11.5370(3)
_cell_length_c 19.4990(6)
_cell_measurement_reflns_used 7963
_cell_measurement_temperature 240(2)
_cell_measurement_theta_max 28.59
_cell_measurement_theta_min 1.05
_cell_volume 2027.59(9)
_computing_cell_refinement 'DENZO HKL2000 (Otwinowski & Minor 1997)'
_computing_data_collection 'Collect (Nonius, 2006)'
_computing_data_reduction 'DENZO HKL2000 (Otwinowski & Minor 1997)'
_computing_molecular_graphics 'Mercury 3.1'
_computing_structure_refinement 'SHELXL-97 (Sheldrick, 1997)'
_computing_structure_solution 'SHELXS-97 (Sheldrick, 1990)'
_diffrn_ambient_temperature 240(2)
_diffrn_detector_area_resol_mean 95
_diffrn_measured_fraction_theta_full 1.000
_diffrn_measured_fraction_theta_max 1.000
_diffrn_measurement_device_type 'Nonius KappaCCD'
_diffrn_measurement_method 'phi- and omega-scans'
_diffrn_radiation_monochromator graphite
_diffrn_radiation_source 'fine-focus sealed tube'
_diffrn_radiation_type MoK\a
_diffrn_radiation_wavelength 0.71073
_diffrn_reflns_av_R_equivalents 0.0840
_diffrn_reflns_av_sigmaI/netI 0.0592
_diffrn_reflns_limit_h_max 10
_diffrn_reflns_limit_h_min 0
_diffrn_reflns_limit_k_max 13
_diffrn_reflns_limit_k_min -13
_diffrn_reflns_limit_l_max 23
_diffrn_reflns_limit_l_min -23
_diffrn_reflns_number 7189
_diffrn_reflns_theta_full 25.05
_diffrn_reflns_theta_max 25.05
_diffrn_reflns_theta_min 1.05
_diffrn_standards_decay_% none
_diffrn_standards_interval_count none
_diffrn_standards_interval_time none
_diffrn_standards_number none
_exptl_absorpt_coefficient_mu 3.893
_exptl_absorpt_correction_T_max 0.3880
_exptl_absorpt_correction_T_min 0.2732
_exptl_absorpt_correction_type multi-scan
_exptl_absorpt_process_details
;
'HKL Denzo and Scalepack (Otwinowski & Minor 1997)' 
;
_exptl_crystal_colour colorless
_exptl_crystal_density_diffrn 1.477
_exptl_crystal_density_method 'not measured'
_exptl_crystal_description prism
_exptl_crystal_F_000 901
_exptl_crystal_size_max 0.45
_exptl_crystal_size_mid 0.36
_exptl_crystal_size_min 0.30
_refine_diff_density_max 1.297
_refine_diff_density_min -1.257
_refine_diff_density_rms 0.205
_refine_ls_extinction_method none
_refine_ls_goodness_of_fit_ref 1.068
_refine_ls_hydrogen_treatment mixed
_refine_ls_matrix_type full
_refine_ls_number_parameters 406
_refine_ls_number_reflns 7189
_refine_ls_number_restraints 0
_refine_ls_restrained_S_all 1.068
_refine_ls_R_factor_all 0.0614
_refine_ls_R_factor_gt 0.0420
_refine_ls_shift/su_max 0.009
_refine_ls_shift/su_mean 0.000
_refine_ls_structure_factor_coef Fsqd
_refine_ls_weighting_details 'calc w=1/[\s^2^(Fo^2^)+(0.0683P)^2^+0.0000P] where P=(Fo^2^+2Fc^2^)/3'
_refine_ls_weighting_scheme calc
_refine_ls_wR_factor_gt 0.1045
_refine_ls_wR_factor_ref 0.1154
_reflns_number_gt 5796
_reflns_number_total 7189
_reflns_threshold_expression >2sigma(I)
_cod_data_source_file om501179e_si_002.cif
_cod_data_source_block moris352
_cod_depositor_comments 'Adding full bibliography for 4085347--4085349.cif.'
_cod_database_code 4085349

loop_
_symmetry_equiv_pos_as_xyz
'x, y, z'
'-x, -y, -z'

loop_
_atom_site_label
_atom_site_type_symbol
_atom_site_fract_x
_atom_site_fract_y
_atom_site_fract_z
_atom_site_U_iso_or_equiv
_atom_site_adp_type
_atom_site_occupancy
_atom_site_symmetry_multiplicity
_atom_site_calc_flag
_atom_site_refinement_flags
Th1 Th 0.84126(3) 1.02744(2) 0.198482(12) 0.03654(11) Uani 1 1 d .
Cl1 Cl 1.0546(2) 0.94102(17) 0.11928(10) 0.0514(5) Uani 1 1 d .
Cl2 Cl 0.6177(2) 1.15810(19) 0.17008(12) 0.0631(6) Uani 1 1 d .
Si1 Si 0.7422(2) 1.1400(2) 0.38999(11) 0.0521(5) Uani 1 1 d .
Si2 Si 0.9971(2) 0.77067(19) 0.29096(12) 0.0501(5) Uani 1 1 d .
N1 N 0.8539(6) 1.1314(5) 0.3195(3) 0.0412(14) Uani 1 1 d .
N2 N 1.0631(6) 1.1250(5) 0.2623(3) 0.0440(14) Uani 1 1 d .
N3 N 0.9806(7) 1.2316(5) 0.1378(3) 0.0492(15) Uani 1 1 d .
N4 N 0.6780(7) 0.8881(5) 0.0845(3) 0.0465(15) Uani 1 1 d .
N5 N 0.6345(6) 0.9006(5) 0.2353(3) 0.0422(14) Uani 1 1 d .
N6 N 0.8589(6) 0.8477(5) 0.2604(3) 0.0378(13) Uani 1 1 d .
C1 C 0.5496(10) 1.1003(14) 0.3612(6) 0.123(5) Uani 1 1 d .
H1A H 0.4880 1.1052 0.4008 0.184 Uiso 1 1 calc R
H1B H 0.5368 1.0208 0.3383 0.184 Uiso 1 1 calc R
H1C H 0.5213 1.1538 0.3292 0.184 Uiso 1 1 calc R
C2 C 0.7913(14) 1.0314(15) 0.4478(6) 0.146(7) Uani 1 1 d .
H2A H 0.7298 1.0349 0.4874 0.218 Uiso 1 1 calc R
H2B H 0.8942 1.0491 0.4633 0.218 Uiso 1 1 calc R
H2C H 0.7756 0.9534 0.4229 0.218 Uiso 1 1 calc R
C3 C 0.7565(15) 1.2835(12) 0.4415(7) 0.141(6) Uani 1 1 d .
H3A H 0.6906 1.2798 0.4794 0.212 Uiso 1 1 calc R
H3B H 0.7294 1.3420 0.4126 0.212 Uiso 1 1 calc R
H3C H 0.8572 1.3047 0.4598 0.212 Uiso 1 1 calc R
C4 C 0.9987(7) 1.1646(6) 0.3184(4) 0.0383(16) Uani 1 1 d .
C5 C 1.0832(7) 1.2451(6) 0.3751(4) 0.0424(16) Uani 1 1 d .
C6 C 1.1759(8) 1.2013(7) 0.4217(4) 0.053(2) Uani 1 1 d .
H6 H 1.1830 1.1202 0.4184 0.064 Uiso 1 1 calc R
C7 C 1.2571(10) 1.2746(8) 0.4727(5) 0.068(2) Uani 1 1 d .
H7 H 1.3210 1.2440 0.5032 0.082 Uiso 1 1 calc R
C8 C 1.2443(9) 1.3926(8) 0.4787(4) 0.061(2) Uani 1 1 d .
H8 H 1.2981 1.4427 0.5142 0.074 Uiso 1 1 calc R
C9 C 1.1548(10) 1.4378(8) 0.4339(4) 0.067(2) Uani 1 1 d .
H9 H 1.1470 1.5188 0.4381 0.080 Uiso 1 1 calc R
C10 C 1.0748(9) 1.3634(7) 0.3817(4) 0.059(2) Uani 1 1 d .
H10 H 1.0137 1.3950 0.3505 0.070 Uiso 1 1 calc R
C11 C 1.2163(8) 1.1624(8) 0.2490(4) 0.054(2) Uani 1 1 d .
H11A H 1.2599 1.0966 0.2247 0.065 Uiso 1 1 calc R
H11B H 1.2722 1.1854 0.2931 0.065 Uiso 1 1 calc R
C12 C 1.2281(9) 1.2650(7) 0.2059(5) 0.063(2) Uani 1 1 d .
H12A H 1.1915 1.3321 0.2323 0.075 Uiso 1 1 calc R
H12B H 1.3326 1.2871 0.1983 0.075 Uiso 1 1 calc R
C13 C 1.1451(8) 1.2425(7) 0.1366(4) 0.058(2) Uani 1 1 d .
H13A H 1.1772 1.3065 0.1094 0.069 Uiso 1 1 calc R
H13B H 1.1736 1.1700 0.1125 0.069 Uiso 1 1 calc R
C14 C 0.9248(11) 1.2190(8) 0.0647(4) 0.070(2) Uani 1 1 d .
H14A H 0.9679 1.2848 0.0423 0.104 Uiso 1 1 calc R
H14B H 0.8183 1.2173 0.0629 0.104 Uiso 1 1 calc R
H14C H 0.9519 1.1466 0.0412 0.104 Uiso 1 1 calc R
C15 C 0.9344(10) 1.3418(7) 0.1730(5) 0.069(2) Uani 1 1 d .
H15A H 0.9811 1.4085 0.1524 0.103 Uiso 1 1 calc R
H15B H 0.9639 1.3488 0.2217 0.103 Uiso 1 1 calc R
H15C H 0.8280 1.3399 0.1679 0.103 Uiso 1 1 calc R
C16 C 0.7278(9) 0.7699(7) 0.0748(4) 0.059(2) Uani 1 1 d .
H16A H 0.6718 0.7237 0.0363 0.088 Uiso 1 1 calc R
H16B H 0.7123 0.7318 0.1164 0.088 Uiso 1 1 calc R
H16C H 0.8318 0.7768 0.0654 0.088 Uiso 1 1 calc R
C17 C 0.7140(10) 0.9469(8) 0.0220(4) 0.066(2) Uani 1 1 d .
H17A H 0.6611 0.9027 -0.0181 0.099 Uiso 1 1 calc R
H17B H 0.8193 0.9507 0.0157 0.099 Uiso 1 1 calc R
H17C H 0.6851 1.0257 0.0276 0.099 Uiso 1 1 calc R
C18 C 0.5140(8) 0.8766(7) 0.0874(4) 0.057(2) Uani 1 1 d .
H18A H 0.4721 0.8357 0.0433 0.068 Uiso 1 1 calc R
H18B H 0.4828 0.9556 0.0913 0.068 Uiso 1 1 calc R
C19 C 0.4459(8) 0.8127(8) 0.1452(5) 0.063(2) Uani 1 1 d .
H19A H 0.3389 0.7989 0.1360 0.075 Uiso 1 1 calc R
H19B H 0.4829 0.7359 0.1438 0.075 Uiso 1 1 calc R
C20 C 0.4757(8) 0.8748(8) 0.2163(4) 0.055(2) Uani 1 1 d .
H20A H 0.4308 0.9485 0.2194 0.066 Uiso 1 1 calc R
H20B H 0.4289 0.8262 0.2495 0.066 Uiso 1 1 calc R
C21 C 0.7121(8) 0.8196(6) 0.2581(3) 0.0405(16) Uani 1 1 d .
C22 C 0.6387(8) 0.7080(7) 0.2804(4) 0.0508(19) Uani 1 1 d .
C23 C 0.6515(9) 0.5991(7) 0.2435(5) 0.065(2) Uani 1 1 d .
H23 H 0.7072 0.5945 0.2039 0.078 Uiso 1 1 calc R
C24 C 0.5818(11) 0.4985(9) 0.2658(5) 0.079(3) Uani 1 1 d .
H24 H 0.5906 0.4255 0.2409 0.095 Uiso 1 1 calc R
C25 C 0.5004(12) 0.5030(10) 0.3233(6) 0.088(3) Uani 1 1 d .
H25 H 0.4539 0.4338 0.3381 0.105 Uiso 1 1 calc R
C26 C 0.4875(11) 0.6098(10) 0.3593(5) 0.081(3) Uani 1 1 d .
H26 H 0.4315 0.6127 0.3989 0.097 Uiso 1 1 calc R
C27 C 0.5533(9) 0.7124(8) 0.3396(4) 0.061(2) Uani 1 1 d .
H27 H 0.5420 0.7846 0.3649 0.073 Uiso 1 1 calc R
C28 C 1.0647(11) 0.6729(9) 0.2196(6) 0.088(3) Uani 1 1 d .
H28A H 1.1416 0.6312 0.2377 0.133 Uiso 1 1 calc R
H28B H 1.1039 0.7197 0.1845 0.133 Uiso 1 1 calc R
H28C H 0.9836 0.6170 0.1995 0.133 Uiso 1 1 calc R
C29 C 0.9423(11) 0.6824(10) 0.3624(6) 0.095(4) Uani 1 1 d .
H29A H 1.0246 0.6425 0.3766 0.143 Uiso 1 1 calc R
H29B H 0.8592 0.6250 0.3466 0.143 Uiso 1 1 calc R
H29C H 0.9144 0.7339 0.4012 0.143 Uiso 1 1 calc R
C30 C 1.1502(9) 0.8812(8) 0.3277(5) 0.066(2) Uani 1 1 d .
H30A H 1.2297 0.8415 0.3453 0.099 Uiso 1 1 calc R
H30B H 1.1148 0.9316 0.3651 0.099 Uiso 1 1 calc R
H30C H 1.1861 0.9281 0.2921 0.099 Uiso 1 1 calc R
C31 C 0.3675(19) 0.5319(12) 0.0214(10) 0.118(5) Uani 1 1 d .
C32 C 0.453(2) 0.4805(13) 0.0638(8) 0.126(6) Uani 1 1 d .
H32 H 0.4203 0.4667 0.1078 0.152 Uiso 1 1 calc R
C33 C 0.418(2) 0.5514(13) -0.0445(10) 0.132(6) Uani 1 1 d .
H33 H 0.3596 0.5872 -0.0749 0.158 Uiso 1 1 calc R
C34 C 0.243(4) 0.561(2) 0.0334(16) 0.137(14) Uani 0.50 1 d P
H34A H 0.2050 0.5965 -0.0056 0.205 Uiso 0.50 1 calc PR
H34B H 0.2491 0.6175 0.0744 0.205 Uiso 0.50 1 calc PR
H34C H 0.1765 0.4925 0.0409 0.205 Uiso 0.50 1 calc PR

loop_
_atom_site_aniso_label
_atom_site_aniso_U_11
_atom_site_aniso_U_22
_atom_site_aniso_U_33
_atom_site_aniso_U_23
_atom_site_aniso_U_13
_atom_site_aniso_U_12
Th1 0.03676(16) 0.03476(16) 0.03725(16) -0.00138(11) 0.00028(10) 0.00584(10)
Cl1 0.0500(10) 0.0501(11) 0.0541(11) -0.0013(9) 0.0145(8) 0.0077(8)
Cl2 0.0535(11) 0.0592(13) 0.0792(14) 0.0064(11) -0.0055(10) 0.0225(10)
Si1 0.0457(12) 0.0616(15) 0.0459(12) -0.0086(11) 0.0064(9) 0.0054(10)
Si2 0.0449(11) 0.0399(12) 0.0678(14) 0.0104(11) 0.0036(10) 0.0108(9)
N1 0.035(3) 0.044(4) 0.042(3) -0.009(3) -0.003(2) 0.007(3)
N2 0.037(3) 0.047(4) 0.046(3) -0.005(3) 0.003(3) 0.004(3)
N3 0.056(4) 0.036(3) 0.056(4) 0.007(3) 0.006(3) 0.002(3)
N4 0.051(4) 0.046(4) 0.041(3) -0.001(3) -0.007(3) 0.003(3)
N5 0.032(3) 0.050(4) 0.043(3) -0.001(3) 0.007(2) 0.004(3)
N6 0.029(3) 0.040(3) 0.044(3) 0.004(3) 0.005(2) 0.001(2)
C1 0.044(5) 0.221(16) 0.090(8) -0.052(9) 0.019(5) 0.016(7)
C2 0.122(11) 0.240(19) 0.105(10) 0.103(12) 0.047(8) 0.066(12)
C3 0.128(11) 0.128(12) 0.148(12) -0.072(10) 0.075(9) -0.012(9)
C4 0.043(4) 0.028(4) 0.044(4) 0.002(3) -0.009(3) 0.008(3)
C5 0.041(4) 0.044(4) 0.043(4) 0.002(3) 0.004(3) 0.006(3)
C6 0.061(5) 0.051(5) 0.044(4) -0.008(4) -0.015(4) 0.012(4)
C7 0.069(6) 0.070(6) 0.062(6) -0.001(5) -0.019(4) 0.010(5)
C8 0.070(5) 0.068(6) 0.038(4) -0.014(4) -0.003(4) -0.008(5)
C9 0.090(7) 0.050(5) 0.055(5) -0.010(4) -0.009(5) 0.003(5)
C10 0.073(5) 0.047(5) 0.053(5) -0.006(4) -0.010(4) 0.012(4)
C11 0.036(4) 0.072(6) 0.052(5) -0.008(4) 0.003(3) 0.005(4)
C12 0.051(5) 0.050(5) 0.080(6) -0.007(5) 0.004(4) -0.009(4)
C13 0.055(5) 0.053(5) 0.065(5) 0.008(4) 0.024(4) -0.005(4)
C14 0.093(7) 0.062(6) 0.055(5) 0.016(5) 0.003(5) 0.002(5)
C15 0.086(6) 0.035(5) 0.084(6) -0.002(4) 0.003(5) 0.007(4)
C16 0.064(5) 0.049(5) 0.059(5) -0.008(4) 0.006(4) -0.003(4)
C17 0.076(6) 0.079(7) 0.041(4) 0.001(4) 0.000(4) 0.003(5)
C18 0.048(4) 0.061(5) 0.055(5) -0.010(4) -0.015(4) 0.001(4)
C19 0.036(4) 0.068(6) 0.078(6) 0.003(5) -0.006(4) -0.010(4)
C20 0.038(4) 0.066(6) 0.063(5) 0.008(4) 0.001(4) 0.007(4)
C21 0.048(4) 0.041(4) 0.031(4) -0.004(3) 0.008(3) 0.003(3)
C22 0.047(4) 0.053(5) 0.048(4) 0.003(4) -0.004(3) -0.007(4)
C23 0.069(6) 0.050(5) 0.071(6) 0.002(5) 0.011(4) -0.012(4)
C24 0.089(7) 0.057(6) 0.085(7) 0.002(5) 0.009(6) -0.019(5)
C25 0.089(7) 0.081(8) 0.091(8) 0.038(7) 0.002(6) -0.029(6)
C26 0.084(7) 0.088(8) 0.068(6) 0.021(6) 0.016(5) -0.022(6)
C27 0.055(5) 0.073(6) 0.052(5) 0.010(4) 0.008(4) -0.003(4)
C28 0.083(7) 0.057(6) 0.124(9) -0.017(6) 0.016(6) 0.024(5)
C29 0.084(7) 0.105(9) 0.107(8) 0.057(7) -0.010(6) 0.017(6)
C30 0.049(5) 0.058(5) 0.090(7) 0.000(5) -0.015(4) 0.013(4)
C31 0.154(14) 0.061(8) 0.124(13) -0.013(8) -0.041(12) -0.016(9)
C32 0.186(17) 0.081(10) 0.095(10) 0.005(8) -0.051(13) -0.039(11)
C33 0.176(17) 0.086(10) 0.119(15) 0.006(9) -0.068(13) -0.023(11)
C34 0.17(3) 0.067(17) 0.16(3) -0.018(16) -0.10(3) 0.032(18)

loop_
_atom_type_symbol
_atom_type_description
_atom_type_scat_dispersion_real
_atom_type_scat_dispersion_imag
_atom_type_scat_source
Th Th -7.2400 8.8979 'International Tables Vol C Tables 4.2.6.8 and 6.1.1.4'
Cl Cl 0.1484 0.1585 'International Tables Vol C Tables 4.2.6.8 and 6.1.1.4'
Si Si 0.0817 0.0704 'International Tables Vol C Tables 4.2.6.8 and 6.1.1.4'
N N 0.0061 0.0033 'International Tables Vol C Tables 4.2.6.8 and 6.1.1.4'
C C 0.0033 0.0016 'International Tables Vol C Tables 4.2.6.8 and 6.1.1.4'
H H 0.0000 0.0000 'International Tables Vol C Tables 4.2.6.8 and 6.1.1.4'

loop_
_geom_angle_atom_site_label_1
_geom_angle_atom_site_label_2
_geom_angle_atom_site_label_3
_geom_angle
_geom_angle_site_symmetry_1
N5 Th1 N2 130.87(19) .
N5 Th1 N1 86.22(19) .
N2 Th1 N1 53.83(18) .
N5 Th1 N6 53.95(17) .
N2 Th1 N6 90.34(19) .
N1 Th1 N6 83.41(18) .
N5 Th1 Cl1 122.02(14) .
N2 Th1 Cl1 79.45(14) .
N1 Th1 Cl1 131.38(13) .
N6 Th1 Cl1 84.31(13) .
N5 Th1 Cl2 80.98(14) .
N2 Th1 Cl2 118.71(15) .
N1 Th1 Cl2 86.92(13) .
N6 Th1 Cl2 134.32(12) .
Cl1 Th1 Cl2 132.31(6) .
N5 Th1 N4 67.49(18) .
N2 Th1 N4 155.30(19) .
N1 Th1 N4 150.67(18) .
N6 Th1 N4 90.82(17) .
Cl1 Th1 N4 76.12(13) .
Cl2 Th1 N4 76.67(13) .
N5 Th1 C4 110.07(19) .
N2 Th1 C4 26.68(19) .
N1 Th1 C4 27.19(18) .
N6 Th1 C4 87.62(18) .
Cl1 Th1 C4 105.58(14) .
Cl2 Th1 C4 103.12(13) .
N4 Th1 C4 177.56(18) .
N5 Th1 C21 26.89(18) .
N2 Th1 C21 113.32(19) .
N1 Th1 C21 86.47(19) .
N6 Th1 C21 27.24(18) .
Cl1 Th1 C21 102.52(14) .
Cl2 Th1 C21 107.84(15) .
N4 Th1 C21 75.95(18) .
C4 Th1 C21 101.88(19) .
N5 Th1 N3 155.08(18) .
N2 Th1 N3 65.70(18) .
N1 Th1 N3 94.23(18) .
N6 Th1 N3 150.89(17) .
Cl1 Th1 N3 75.55(13) .
Cl2 Th1 N3 74.18(13) .
N4 Th1 N3 104.19(17) .
C4 Th1 N3 78.03(18) .
C21 Th1 N3 177.91(17) .
N1 Si1 C1 109.9(4) .
N1 Si1 C3 115.4(5) .
C1 Si1 C3 107.8(6) .
N1 Si1 C2 108.4(4) .
C1 Si1 C2 107.3(7) .
C3 Si1 C2 107.7(7) .
N6 Si2 C30 107.0(3) .
N6 Si2 C28 110.8(4) .
C30 Si2 C28 109.7(4) .
N6 Si2 C29 114.3(4) .
C30 Si2 C29 105.8(5) .
C28 Si2 C29 109.0(5) .
C4 N1 Si1 127.9(5) .
C4 N1 Th1 93.2(4) .
Si1 N1 Th1 137.8(3) .
C4 N2 C11 122.8(6) .
C4 N2 Th1 97.4(4) .
C11 N2 Th1 138.5(5) .
C14 N3 C15 108.3(6) .
C14 N3 C13 106.4(6) .
C15 N3 C13 109.2(6) .
C14 N3 Th1 106.3(5) .
C15 N3 Th1 110.4(5) .
C13 N3 Th1 115.9(4) .
C16 N4 C17 107.8(6) .
C16 N4 C18 109.3(6) .
C17 N4 C18 106.3(6) .
C16 N4 Th1 110.2(4) .
C17 N4 Th1 106.5(5) .
C18 N4 Th1 116.4(4) .
C21 N5 C20 121.5(6) .
C21 N5 Th1 97.5(4) .
C20 N5 Th1 136.2(5) .
C21 N6 Si2 128.9(5) .
C21 N6 Th1 93.3(4) .
Si2 N6 Th1 137.6(3) .
Si1 C1 H1A 109.5 .
Si1 C1 H1B 109.5 .
H1A C1 H1B 109.5 .
Si1 C1 H1C 109.5 .
H1A C1 H1C 109.5 .
H1B C1 H1C 109.5 .
Si1 C2 H2A 109.5 .
Si1 C2 H2B 109.5 .
H2A C2 H2B 109.5 .
Si1 C2 H2C 109.5 .
H2A C2 H2C 109.5 .
H2B C2 H2C 109.5 .
Si1 C3 H3A 109.5 .
Si1 C3 H3B 109.5 .
H3A C3 H3B 109.5 .
Si1 C3 H3C 109.5 .
H3A C3 H3C 109.5 .
H3B C3 H3C 109.5 .
N2 C4 N1 115.4(6) .
N2 C4 C5 121.4(6) .
N1 C4 C5 123.1(6) .
N2 C4 Th1 55.9(3) .
N1 C4 Th1 59.6(3) .
C5 C4 Th1 173.9(5) .
C10 C5 C6 117.9(7) .
C10 C5 C4 121.6(6) .
C6 C5 C4 120.5(6) .
C7 C6 C5 121.1(8) .
C7 C6 H6 119.4 .
C5 C6 H6 119.4 .
C8 C7 C6 119.6(8) .
C8 C7 H7 120.2 .
C6 C7 H7 120.2 .
C9 C8 C7 120.6(8) .
C9 C8 H8 119.7 .
C7 C8 H8 119.7 .
C8 C9 C10 119.5(8) .
C8 C9 H9 120.2 .
C10 C9 H9 120.2 .
C5 C10 C9 121.3(8) .
C5 C10 H10 119.4 .
C9 C10 H10 119.4 .
N2 C11 C12 111.3(6) .
N2 C11 H11A 109.4 .
C12 C11 H11A 109.4 .
N2 C11 H11B 109.4 .
C12 C11 H11B 109.4 .
H11A C11 H11B 108.0 .
C13 C12 C11 115.2(7) .
C13 C12 H12A 108.5 .
C11 C12 H12A 108.5 .
C13 C12 H12B 108.5 .
C11 C12 H12B 108.5 .
H12A C12 H12B 107.5 .
N3 C13 C12 116.3(6) .
N3 C13 H13A 108.2 .
C12 C13 H13A 108.2 .
N3 C13 H13B 108.2 .
C12 C13 H13B 108.2 .
H13A C13 H13B 107.4 .
N3 C14 H14A 109.5 .
N3 C14 H14B 109.5 .
H14A C14 H14B 109.5 .
N3 C14 H14C 109.5 .
H14A C14 H14C 109.5 .
H14B C14 H14C 109.5 .
N3 C15 H15A 109.5 .
N3 C15 H15B 109.5 .
H15A C15 H15B 109.5 .
N3 C15 H15C 109.5 .
H15A C15 H15C 109.5 .
H15B C15 H15C 109.5 .
N4 C16 H16A 109.5 .
N4 C16 H16B 109.5 .
H16A C16 H16B 109.5 .
N4 C16 H16C 109.5 .
H16A C16 H16C 109.5 .
H16B C16 H16C 109.5 .
N4 C17 H17A 109.5 .
N4 C17 H17B 109.5 .
H17A C17 H17B 109.5 .
N4 C17 H17C 109.5 .
H17A C17 H17C 109.5 .
H17B C17 H17C 109.5 .
N4 C18 C19 117.3(6) .
N4 C18 H18A 108.0 .
C19 C18 H18A 108.0 .
N4 C18 H18B 108.0 .
C19 C18 H18B 108.0 .
H18A C18 H18B 107.2 .
C20 C19 C18 115.4(7) .
C20 C19 H19A 108.4 .
C18 C19 H19A 108.4 .
C20 C19 H19B 108.4 .
C18 C19 H19B 108.4 .
H19A C19 H19B 107.5 .
N5 C20 C19 112.8(6) .
N5 C20 H20A 109.0 .
C19 C20 H20A 109.0 .
N5 C20 H20B 109.0 .
C19 C20 H20B 109.0 .
H20A C20 H20B 107.8 .
N5 C21 N6 114.6(6) .
N5 C21 C22 121.8(6) .
N6 C21 C22 123.6(6) .
N5 C21 Th1 55.6(3) .
N6 C21 Th1 59.5(3) .
C22 C21 Th1 173.4(5) .
C23 C22 C27 119.0(8) .
C23 C22 C21 121.4(7) .
C27 C22 C21 119.6(7) .
C24 C23 C22 119.5(9) .
C24 C23 H23 120.2 .
C22 C23 H23 120.2 .
C25 C24 C23 121.3(10) .
C25 C24 H24 119.3 .
C23 C24 H24 119.3 .
C24 C25 C26 119.1(9) .
C24 C25 H25 120.5 .
C26 C25 H25 120.5 .
C27 C26 C25 122.2(9) .
C27 C26 H26 118.9 .
C25 C26 H26 118.9 .
C26 C27 C22 118.9(9) .
C26 C27 H27 120.6 .
C22 C27 H27 120.6 .
Si2 C28 H28A 109.5 .
Si2 C28 H28B 109.5 .
H28A C28 H28B 109.5 .
Si2 C28 H28C 109.5 .
H28A C28 H28C 109.5 .
H28B C28 H28C 109.5 .
Si2 C29 H29A 109.5 .
Si2 C29 H29B 109.5 .
H29A C29 H29B 109.5 .
Si2 C29 H29C 109.5 .
H29A C29 H29C 109.5 .
H29B C29 H29C 109.5 .
Si2 C30 H30A 109.5 .
Si2 C30 H30B 109.5 .
H30A C30 H30B 109.5 .
Si2 C30 H30C 109.5 .
H30A C30 H30C 109.5 .
H30B C30 H30C 109.5 .
C34 C31 C32 126(3) .
C34 C31 C33 115(2) .
C32 C31 C33 118.6(17) .
C33 C32 C31 120.9(18) 2_665
C33 C32 H32 119.5 2_665
C31 C32 H32 119.5 .
C32 C33 C31 120.4(18) 2_665
C32 C33 H33 119.8 2_665
C31 C33 H33 119.8 .
C31 C34 H34A 109.5 .
C31 C34 H34B 109.5 .
H34A C34 H34B 109.5 .
C31 C34 H34C 109.5 .
H34A C34 H34C 109.5 .
H34B C34 H34C 109.5 .

loop_
_geom_bond_atom_site_label_1
_geom_bond_atom_site_label_2
_geom_bond_distance
_geom_bond_site_symmetry_2
Th1 N5 2.436(6) .
Th1 N2 2.440(6) .
Th1 N1 2.525(5) .
Th1 N6 2.525(5) .
Th1 Cl1 2.7331(18) .
Th1 Cl2 2.7393(18) .
Th1 N4 2.871(6) .
Th1 C4 2.921(7) .
Th1 C21 2.926(7) .
Th1 N3 2.934(6) .
Si1 N1 1.740(6) .
Si1 C1 1.822(10) .
Si1 C3 1.833(12) .
Si1 C2 1.850(11) .
Si2 N6 1.743(5) .
Si2 C30 1.856(8) .
Si2 C28 1.861(9) .
Si2 C29 1.861(10) .
N1 C4 1.337(9) .
N2 C4 1.323(9) .
N2 C11 1.458(9) .
N3 C14 1.485(10) .
N3 C15 1.488(10) .
N3 C13 1.495(9) .
N4 C16 1.479(10) .
N4 C17 1.486(10) .
N4 C18 1.492(9) .
N5 C21 1.335(9) .
N5 C20 1.474(9) .
N6 C21 1.342(9) .
C1 H1A 0.9700 .
C1 H1B 0.9700 .
C1 H1C 0.9700 .
C2 H2A 0.9700 .
C2 H2B 0.9700 .
C2 H2C 0.9700 .
C3 H3A 0.9700 .
C3 H3B 0.9700 .
C3 H3C 0.9700 .
C4 C5 1.499(9) .
C5 C10 1.368(10) .
C5 C6 1.391(10) .
C6 C7 1.374(11) .
C6 H6 0.9400 .
C7 C8 1.373(12) .
C7 H7 0.9400 .
C8 C9 1.357(12) .
C8 H8 0.9400 .
C9 C10 1.390(11) .
C9 H9 0.9400 .
C10 H10 0.9400 .
C11 C12 1.521(12) .
C11 H11A 0.9800 .
C11 H11B 0.9800 .
C12 C13 1.509(11) .
C12 H12A 0.9800 .
C12 H12B 0.9800 .
C13 H13A 0.9800 .
C13 H13B 0.9800 .
C14 H14A 0.9700 .
C14 H14B 0.9700 .
C14 H14C 0.9700 .
C15 H15A 0.9700 .
C15 H15B 0.9700 .
C15 H15C 0.9700 .
C16 H16A 0.9700 .
C16 H16B 0.9700 .
C16 H16C 0.9700 .
C17 H17A 0.9700 .
C17 H17B 0.9700 .
C17 H17C 0.9700 .
C18 C19 1.524(11) .
C18 H18A 0.9800 .
C18 H18B 0.9800 .
C19 C20 1.495(11) .
C19 H19A 0.9800 .
C19 H19B 0.9800 .
C20 H20A 0.9800 .
C20 H20B 0.9800 .
C21 C22 1.500(10) .
C22 C23 1.398(11) .
C22 C27 1.413(11) .
C23 C24 1.381(12) .
C23 H23 0.9400 .
C24 C25 1.367(14) .
C24 H24 0.9400 .
C25 C26 1.371(15) .
C25 H25 0.9400 .
C26 C27 1.366(12) .
C26 H26 0.9400 .
C27 H27 0.9400 .
C28 H28A 0.9700 .
C28 H28B 0.9700 .
C28 H28C 0.9700 .
C29 H29A 0.9700 .
C29 H29B 0.9700 .
C29 H29C 0.9700 .
C30 H30A 0.9700 .
C30 H30B 0.9700 .
C30 H30C 0.9700 .
C31 C34 1.25(3) .
C31 C32 1.34(2) .
C31 C33 1.41(2) .
C32 C33 1.33(2) 2_665
C32 H32 0.9400 .
C33 C32 1.33(2) 2_665
C33 H33 0.9400 .
C34 H34A 0.9700 .
C34 H34B 0.9700 .
C34 H34C 0.9700 .
